data_1528839
loop_
_publ_author_name
'Samanamu, C.R.'
'Zamora, E.N.'
'Montchamp, J.L.'
'Richards, A.F.'

_publ_section_title
;
 Synthesis of homo and hetero metal-phosphonate frameworks from
 bi-functional aminomethylphosphonic acid
;
_journal_name_full 'Journal of Solid State Chemistry'
_journal_page_first 1462
_journal_page_last 1471
_journal_volume 181
_journal_year 2008
_chemical_formula_sum 'C8 H36 Hg8 N10 O36 P8'
_chemical_name_systematic '(Hg2 (P O3 C H2 N H2)2)4 (N O3)2 O6 H4'
_space_group_IT_number 15
_symmetry_space_group_name_Hall '-C 2yc'
_symmetry_space_group_name_H-M 'C 1 2/c 1'
_cell_angle_alpha 90
_cell_angle_beta 108.855
_cell_angle_gamma 90
_cell_formula_units_Z 2
_cell_length_a 23.418
_cell_length_b 10.5542
_cell_length_c 10.1938
_cell_volume 2384.285
_citation_journal_id_ASTM JSSCBI
_cod_data_source_file Samanamu_JSSCBI_2008_1532.cif
_cod_data_source_block C8H36Hg8N10O36P8
_cod_database_code 1528839

loop_
_symmetry_equiv_pos_as_xyz
x,y,z
-x,y,-z+1/2
-x,-y,-z
x,-y,z-1/2
x+1/2,y+1/2,z
-x+1/2,y+1/2,-z+1/2
-x+1/2,-y+1/2,-z
x+1/2,-y+1/2,z-1/2

loop_
_atom_site_label
_atom_site_type_symbol
_atom_site_fract_x
_atom_site_fract_y
_atom_site_fract_z
_atom_site_occupancy
_atom_site_U_iso_or_equiv
O4 O 0.1321 0.2647 0.1868 1 0.0
H4 H 0.0602 0.6121 -0.1775 1 0.0
H2 H 0.138 0.626 0.0933 1 0.0
N2 N 0.3468 0.5399 -0.0861 1 0.0
H8 H 0.383 0.498 -0.025 1 0.0
O7 O 0.4657 0.4933 0.629 1 0.0
O1 O 0.1839 0.5482 -0.1638 1 0.0
P2 P 0.19053 0.175 -0.1754 1 0.0
H1 H 0.077 0.5672 0.0504 1 0.0
H5 H 0.3879 0.5284 -0.2367 1 0.0
O5 O 0.1649 0.2172 -0.0623 1 0.0
P1 P 0.15646 0.6787 -0.1693 1 0.0
O3 O 0.2592 0.42 0.1205 1 0.0
O6 O 0.2057 0.2871 -0.2545 1 0.0
H6 H 0.4031 0.6576 -0.1493 1 0.0
O8 O 0.0493 0.3514 -0.2311 0.5 0.0
H9 H 0.169 0.816 -0.052 1 0.0
N1 N 0.1106 0.5808 0.024 1 0.0
N3 N 0.0062 0.378 -0.287 0.5 0.0
O2 O 0.1978 0.7749 -0.0696 1 0.0
H3 H 0.0778 0.7398 -0.0887 1 0.0
O9 O 0.0253 0.178 0.0266 1 0.0
C2 C 0.3707 0.596 -0.1934 1 0.0
C1 C 0.0931 0.6561 -0.1059 1 0.0
H7 H 0.327 0.593 -0.032 1 0.0
Hg1 Hg 0.149359 0.4018 -9e-05 1 0.0
Hg2 Hg 0.273596 0.41688 -0.17286 1 0.0
O10 O 0.0041 0.442 -0.387 0.5 0.0
